data_1565828
loop_
_publ_author_name
'Gajda, Roman'
'Zhang, Dongzhou'
'Parafiniuk, Jan'
'Dera, Przemys\/law'
'Wo\'zniak, Krzysztof'

_publ_section_title
;
 Tracing electron density changes in langbeinite under pressure
;
_journal_issue 1
_journal_name_full IUCrJ
_journal_page_first 146
_journal_page_last 162
_journal_paper_doi 10.1107/S2052252521012628
_journal_volume 9
_journal_year 2022
_chemical_formula_moiety 'K2 Mg2 O12 S3'
_chemical_formula_sum 'K2 Mg2 O12 S3'
_chemical_formula_weight 415.00
_space_group_crystal_system cubic
_space_group_IT_number 198
_space_group_name_Hall 'P 2ac 2ab 3'
_space_group_name_H-M_alt 'P 21 3'
_atom_sites_solution_primary dual
_audit_creation_date 2020-12-09
_audit_creation_method
;
Olex2 1.3
(compiled 2020.11.12 svn.r5f609507 for OlexSys, GUI svn.r6226)
;
_cell_angle_alpha 90
_cell_angle_beta 90
_cell_angle_gamma 90
_cell_formula_units_Z 4
_cell_length_a 9.91977(3)
_cell_length_b 9.91977(3)
_cell_length_c 9.91977(3)
_cell_measurement_reflns_used 28935
_cell_measurement_temperature 297.2(6)
_cell_measurement_theta_max 64.9230
_cell_measurement_theta_min 3.5380
_cell_volume 976.124(5)
_computing_cell_refinement 'CrysAlisPro 1.171.40.67a (Rigaku OD, 2019)'
_computing_data_collection 'CrysAlisPro 1.171.40.67a (Rigaku OD, 2019)'
_computing_data_reduction 'CrysAlisPro 1.171.40.67a (Rigaku OD, 2019)'
_computing_molecular_graphics 'Olex2 1.3 (Dolomanov et al., 2009)'
_computing_publication_material 'Olex2 1.3 (Dolomanov et al., 2009)'
_computing_structure_refinement 'SHELXL 2018/3 (Sheldrick, 2015)'
_computing_structure_solution 'SHELXT 2018/2 (Sheldrick, 2018)'
_diffrn_ambient_environment air
_diffrn_ambient_temperature 297.2(6)
_diffrn_detector 'CCD plate'
_diffrn_detector_area_resol_mean 16.0026
_diffrn_detector_type Eos
_diffrn_measured_fraction_theta_full 1.000
_diffrn_measured_fraction_theta_max 0.996
_diffrn_measurement_details
;
List of Runs (angles in degrees, time in seconds):

  # Type    Start    End  Width  t~exp~   \w     \q     \k     \f   Frames
--------------------------------------------------------------------------
  1  \w   -106.00 -21.00   1.00   30.00    --  -30.00 160.00  60.00   85
  2  \w    -10.00 107.00   1.00   30.00    --   33.70  19.00  30.00  117
  3  \w     49.00 105.00   1.00   30.00    --   33.70 160.00  60.00   56
  4  \w     21.00 110.00   1.00   30.00    --   33.70-160.00   0.00   89
  5  \w     23.00 100.00   1.00   30.00    --   33.70-160.00 120.00   77
  6  \w     63.00 104.00   1.00   30.00    --   33.70 160.00 -90.00   41
  7  \w     29.00 101.00   1.00   30.00    --   33.70-160.00-180.00   72
  8  \w     14.00 106.00   1.00   30.00    --   33.70  37.00 -90.00   92
  9  \w     56.00  89.00   1.00  150.00    --   98.83-111.00-120.00   33
 10  \w     35.00 122.00   1.00  150.00    --   98.83 -45.00  90.00   87
 11  \w     89.00 156.00   1.00  150.00    --   98.83  30.00 -60.00   67
 12  \w     99.00 157.00   1.00  150.00    --   98.83  30.00-150.00   58
 13  \w     39.00 111.00   1.00  150.00    --   98.83-111.00   0.00   72
 14  \w     77.00 158.00   1.00  150.00    --   98.83  61.00-120.00   81
 15  \w     44.00 115.00   1.00  150.00    --   98.83 -61.00 -30.00   71
 16  \w     31.00  57.00   1.00  150.00    --   98.83 -94.00-120.00   26
 17  \w    127.00 157.00   1.00  150.00    --   98.83  61.00 120.00   30
 18  \w     98.00 145.00   1.00  150.00    --   98.83  61.00 150.00   47
 19  \w     72.00 104.00   1.00  150.00    --   98.83 -94.00-120.00   32
 20  \w     84.00 110.00   1.00  150.00    --   98.83  61.00 120.00   26
 21  \w     80.00 106.00   1.00  150.00    --   98.83 -94.00  30.00   26
 22  \w     41.00 116.00   1.00  150.00    --   98.83 -52.00-153.00   75
 23  \w     29.00 126.00   1.00  150.00    --   98.83 -30.00 -60.00   97
 24  \w     60.00 108.00   1.00  150.00    --   98.83-111.00-180.00   48
 25  \w     27.00  35.00   1.00  150.00    --   98.83 -94.00 120.00    8
;
_diffrn_measurement_device 'four-circle diffractometer'
_diffrn_measurement_device_type 'SuperNova, Single source at offset/far, Eos'
_diffrn_measurement_method '\w scans'
_diffrn_orient_matrix_type 'CrysAlisPro convention (1999,Acta A55,543-557)'
_diffrn_orient_matrix_UB_11 -0.0189180000
_diffrn_orient_matrix_UB_12 -0.0685935000
_diffrn_orient_matrix_UB_13 0.0072451000
_diffrn_orient_matrix_UB_21 -0.0547860000
_diffrn_orient_matrix_UB_22 0.0103594000
_diffrn_orient_matrix_UB_23 -0.0447764000
_diffrn_orient_matrix_UB_31 0.0419034000
_diffrn_orient_matrix_UB_32 -0.0173967000
_diffrn_orient_matrix_UB_33 -0.0552320000
_diffrn_radiation_monochromator mirror
_diffrn_radiation_probe x-ray
_diffrn_radiation_type 'Mo K\a'
_diffrn_radiation_wavelength 0.71073
_diffrn_reflns_av_R_equivalents 0.0311
_diffrn_reflns_av_unetI/netI 0.0138
_diffrn_reflns_Laue_measured_fraction_full 1.000
_diffrn_reflns_Laue_measured_fraction_max 0.996
_diffrn_reflns_limit_h_max 25
_diffrn_reflns_limit_h_min -24
_diffrn_reflns_limit_k_max 21
_diffrn_reflns_limit_k_min -25
_diffrn_reflns_limit_l_max 24
_diffrn_reflns_limit_l_min -24
_diffrn_reflns_number 63785
_diffrn_reflns_point_group_measured_fraction_full 1.000
_diffrn_reflns_point_group_measured_fraction_max 0.994
_diffrn_reflns_theta_full 25.242
_diffrn_reflns_theta_max 65.970
_diffrn_reflns_theta_min 2.904
_diffrn_source 'micro-focus sealed X-ray tube'
_diffrn_source_type 'SuperNova (Mo) X-ray Source'
_exptl_absorpt_coefficient_mu 1.810
_exptl_absorpt_correction_T_max 1.000
_exptl_absorpt_correction_T_min 0.616
_exptl_absorpt_correction_type gaussian
_exptl_absorpt_process_details
;
CrysAlisPro 1.171.40.67a (Rigaku Oxford Diffraction, 2019)
Numerical absorption correction based on gaussian integration over
			a multifaceted crystal model
Empirical absorption correction using spherical harmonics,
 implemented in SCALE3 ABSPACK scaling algorithm.
;
_exptl_crystal_colour 'pale grey'
_exptl_crystal_density_diffrn 2.824
_exptl_crystal_description block
_exptl_crystal_F_000 824
_exptl_crystal_size_max 0.206
_exptl_crystal_size_mid 0.102
_exptl_crystal_size_min 0.042
_refine_diff_density_max 0.895
_refine_diff_density_min -0.544
_refine_diff_density_rms 0.081
_refine_ls_abs_structure_details
;
 Flack x determined using 2444 quotients [(I+)-(I-)]/[(I+)+(I-)]
 (Parsons, Flack and Wagner, Acta Cryst. B69 (2013) 249-259).
;
_refine_ls_abs_structure_Flack 0.002(9)
_refine_ls_extinction_method none
_refine_ls_goodness_of_fit_ref 1.055
_refine_ls_hydrogen_treatment undef
_refine_ls_matrix_type full
_refine_ls_number_parameters 58
_refine_ls_number_reflns 5785
_refine_ls_number_restraints 0
_refine_ls_restrained_S_all 1.055
_refine_ls_R_factor_all 0.0234
_refine_ls_R_factor_gt 0.0220
_refine_ls_shift/su_max 0.001
_refine_ls_shift/su_mean 0.000
_refine_ls_structure_factor_coef Fsqd
_refine_ls_weighting_details 'w=1/[\s^2^(Fo^2^)+(0.0272P)^2^+0.1257P] where P=(Fo^2^+2Fc^2^)/3'
_refine_ls_weighting_scheme calc
_refine_ls_wR_factor_gt 0.0577
_refine_ls_wR_factor_ref 0.0585
_reflns_Friedel_coverage 0.838
_reflns_Friedel_fraction_full 1.000
_reflns_Friedel_fraction_max 0.992
_reflns_number_gt 5569
_reflns_number_total 5785
_reflns_threshold_expression 'I > 2\s(I)'
_cod_data_source_file ti5023.cif
_cod_data_source_block Langbeinite_molybdenum_source_structural
_cod_depositor_comments 'Adding full bibliography for 1565826--1565831.cif.'
_cod_original_cell_volume 976.124(10)
_cod_database_code 1565828
_shelx_shelxl_version_number 2018/3
_chemical_oxdiff_formula 'K2 Mg2 S3 O12'
_shelx_space_group_comment
;
The symmetry employed for this shelxl refinement is uniquely defined
by the following loop, which should always be used as a source of
symmetry information in preference to the above space-group names.
They are only intended as comments.
;
_reflns_odcompleteness_completeness 100.00
_reflns_odcompleteness_iscentric 1
_reflns_odcompleteness_theta 62.45
_olex2_refinement_description
;
;
_olex2_submission_special_instructions 'No special instructions were received'
_oxdiff_exptl_absorpt_empirical_details
;
Empirical correction (ABSPACK) includes:
- Absorption correction using spherical harmonics
- Frame scaling
;
_oxdiff_exptl_absorpt_empirical_full_max 1.116
_oxdiff_exptl_absorpt_empirical_full_min 0.892

loop_
_space_group_symop_operation_xyz
'x, y, z'
'-x+1/2, -y, z+1/2'
'-x, y+1/2, -z+1/2'
'x+1/2, -y+1/2, -z'
'z, x, y'
'z+1/2, -x+1/2, -y'
'-z+1/2, -x, y+1/2'
'-z, x+1/2, -y+1/2'
'y, z, x'
'-y, z+1/2, -x+1/2'
'y+1/2, -z+1/2, -x'
'-y+1/2, -z, x+1/2'

loop_
_atom_site_label
_atom_site_type_symbol
_atom_site_fract_x
_atom_site_fract_y
_atom_site_fract_z
_atom_site_U_iso_or_equiv
_atom_site_adp_type
_atom_site_occupancy
_atom_site_site_symmetry_order
_atom_site_calc_flag
_atom_site_refinement_flags_posn
_atom_site_refinement_flags_adp
_atom_site_refinement_flags_occupancy
_atom_site_disorder_assembly
_atom_site_disorder_group
S3 S 0.26790(2) 0.12559(2) 0.53400(2) 0.00694(2) Uani 1 1 d . . . . .
K1 K 0.29808(3) -0.20192(3) 0.70192(3) 0.02181(6) Uani 1 3 d S T P . .
K2 K 0.43327(2) 0.43327(2) 0.43327(2) 0.01955(5) Uani 1 3 d S T P . .
Mg5 Mg 0.58508(3) 0.08508(3) 0.41492(3) 0.00858(5) Uani 1 3 d S T P . .
Mg4 Mg 0.15092(3) -0.15092(3) 0.34908(3) 0.00872(5) Uani 1 3 d S T P . .
O6 O 0.20795(9) 0.02404(8) 0.44550(8) 0.02081(12) Uani 1 1 d . . . . .
O7 O 0.25797(8) 0.08007(7) 0.67446(5) 0.01728(9) Uani 1 1 d . . . . .
O8 O 0.40804(6) 0.15216(9) 0.49750(8) 0.01955(11) Uani 1 1 d . . . . .
O9 O 0.19161(10) 0.25081(8) 0.51442(9) 0.02356(15) Uani 1 1 d . . . . .

loop_
_atom_site_aniso_label
_atom_site_aniso_U_11
_atom_site_aniso_U_22
_atom_site_aniso_U_33
_atom_site_aniso_U_23
_atom_site_aniso_U_13
_atom_site_aniso_U_12
S3 0.00703(4) 0.00701(4) 0.00679(4) -0.00112(3) 0.00003(3) 0.00054(3)
K1 0.02181(6) 0.02181(6) 0.02181(6) -0.00040(6) -0.00040(6) 0.00040(6)
K2 0.01955(5) 0.01955(5) 0.01955(5) -0.00168(5) -0.00168(5) -0.00168(5)
Mg5 0.00858(5) 0.00858(5) 0.00858(5) 0.00078(5) 0.00078(5) -0.00078(5)
Mg4 0.00872(5) 0.00872(5) 0.00872(5) -0.00019(5) 0.00019(5) 0.00019(5)
O6 0.0268(3) 0.0187(2) 0.0169(2) -0.00934(18) -0.00115(19) -0.0087(2)
O7 0.0231(2) 0.0205(2) 0.00825(13) 0.00291(13) -0.00087(14) -0.00649(19)
O8 0.01062(16) 0.0257(3) 0.0224(2) -0.0038(2) 0.00742(16) -0.00327(17)
O9 0.0286(3) 0.0173(2) 0.0247(3) -0.0016(2) -0.0024(2) 0.0154(2)

loop_
_atom_type_symbol
_atom_type_description
_atom_type_scat_dispersion_real
_atom_type_scat_dispersion_imag
_atom_type_scat_source
K K 0.2009 0.2494 'International Tables Vol C Tables 4.2.6.8 and 6.1.1.4'
Mg Mg 0.0486 0.0363 'International Tables Vol C Tables 4.2.6.8 and 6.1.1.4'
O O 0.0106 0.0060 'International Tables Vol C Tables 4.2.6.8 and 6.1.1.4'
S S 0.1246 0.1234 'International Tables Vol C Tables 4.2.6.8 and 6.1.1.4'

loop_
_exptl_crystal_face_index_h
_exptl_crystal_face_index_k
_exptl_crystal_face_index_l
_exptl_crystal_face_perp_dist
-6 -11 -6 0.0068
12 7 -4 0.0837
-9 9 -6 0.0450
-7 2 12 0.0925
9 -4 -10 0.0936
-2 5 -13 0.0514
7 -8 9 0.0510
4 11 7 0.0359
8 8 8 0.0286
2 13 -4 0.0322

loop_
_geom_angle_atom_site_label_1
_geom_angle_atom_site_label_2
_geom_angle_atom_site_label_3
_geom_angle
_geom_angle_site_symmetry_1
_geom_angle_site_symmetry_3
_geom_angle_publ_flag
K1 S3 K1 130.216(7) 2_554 . ?
K1 S3 K2 68.607(9) 2_554 . ?
K2 S3 K1 147.078(7) . . ?
K2 S3 K1 83.314(6) 4_456 . ?
K2 S3 K1 86.750(6) 4_456 2_554 ?
K2 S3 K2 128.205(7) 4_456 . ?
O6 S3 K1 59.99(4) . 2_554 ?
O6 S3 K1 72.26(4) . . ?
O6 S3 K2 62.62(4) . 4_456 ?
O6 S3 K2 126.98(3) . . ?
O6 S3 O7 109.30(4) . . ?
O6 S3 O9 107.09(5) . . ?
O7 S3 K1 45.66(3) . . ?
O7 S3 K1 164.38(3) . 2_554 ?
O7 S3 K2 123.63(3) . . ?
O7 S3 K2 77.89(3) . 4_456 ?
O8 S3 K1 84.50(4) . 2_554 ?
O8 S3 K1 101.24(4) . . ?
O8 S3 K2 171.12(4) . 4_456 ?
O8 S3 K2 49.12(4) . . ?
O8 S3 O6 111.26(5) . . ?
O8 S3 O7 110.77(5) . . ?
O8 S3 O9 107.78(6) . . ?
O9 S3 K1 148.55(4) . . ?
O9 S3 K1 65.74(4) . 2_554 ?
O9 S3 K2 58.77(4) . . ?
O9 S3 K2 69.70(4) . 4_456 ?
O9 S3 O7 110.57(5) . . ?
S3 K1 S3 94.035(9) 7 12 ?
S3 K1 S3 94.035(9) 2 12 ?
S3 K1 S3 94.035(9) 7 2 ?
O6 K1 S3 105.698(19) 12 2 ?
O6 K1 S3 105.698(19) 7 12 ?
O6 K1 S3 25.038(11) 2 2 ?
O6 K1 S3 25.038(11) 12 12 ?
O6 K1 S3 114.525(16) 7 2 ?
O6 K1 S3 105.698(19) 2 7 ?
O6 K1 S3 114.525(16) 2 12 ?
O6 K1 S3 114.525(16) 12 7 ?
O6 K1 S3 25.038(11) 7 7 ?
O6 K1 O6 118.147(7) 2 12 ?
O6 K1 O6 118.147(7) 7 2 ?
O6 K1 O6 118.147(7) 7 12 ?
O6 K1 O9 80.58(2) 7 12 ?
O6 K1 O9 45.126(19) 2 2 ?
O6 K1 O9 45.126(19) 7 7 ?
O6 K1 O9 127.26(3) 2 12 ?
O6 K1 O9 80.58(2) 12 2 ?
O6 K1 O9 45.126(19) 12 12 ?
O6 K1 O9 80.58(2) 2 7 ?
O6 K1 O9 127.26(3) 7 2 ?
O6 K1 O9 127.26(3) 12 7 ?
O7 K1 S3 81.281(12) 8_645 7 ?
O7 K1 S3 81.281(12) . 2 ?
O7 K1 S3 91.840(15) 8_645 12 ?
O7 K1 S3 91.840(15) . 7 ?
O7 K1 S3 81.281(12) 11_556 12 ?
O7 K1 S3 91.840(15) 11_556 2 ?
O7 K1 S3 172.737(13) . 12 ?
O7 K1 S3 172.737(13) 8_645 2 ?
O7 K1 S3 172.737(13) 11_556 7 ?
O7 K1 O6 151.67(2) 11_556 7 ?
O7 K1 O6 59.576(17) . 2 ?
O7 K1 O6 81.37(2) 8_645 12 ?
O7 K1 O6 59.576(17) 8_645 7 ?
O7 K1 O6 59.576(17) 11_556 12 ?
O7 K1 O6 81.37(2) . 7 ?
O7 K1 O6 151.67(2) . 12 ?
O7 K1 O6 81.37(2) 11_556 2 ?
O7 K1 O6 151.67(2) 8_645 2 ?
O7 K1 O7 93.27(2) 8_645 . ?
O7 K1 O7 93.27(2) 11_556 8_645 ?
O7 K1 O7 93.27(2) 11_556 . ?
O7 K1 O9 104.570(18) 11_556 12 ?
O7 K1 O9 161.50(2) . 12 ?
O7 K1 O9 161.50(2) 8_645 2 ?
O7 K1 O9 161.50(2) 11_556 7 ?
O7 K1 O9 104.570(18) . 2 ?
O7 K1 O9 104.570(18) 8_645 7 ?
O7 K1 O9 81.04(2) . 7 ?
O7 K1 O9 81.04(2) 11_556 2 ?
O7 K1 O9 81.04(2) 8_645 12 ?
O9 K1 S3 69.959(15) 7 2 ?
O9 K1 S3 69.959(15) 2 12 ?
O9 K1 S3 102.65(2) 12 2 ?
O9 K1 S3 69.959(15) 12 7 ?
O9 K1 S3 102.65(2) 7 12 ?
O9 K1 S3 25.225(12) 7 7 ?
O9 K1 S3 25.225(12) 2 2 ?
O9 K1 S3 25.225(12) 12 12 ?
O9 K1 S3 102.65(2) 2 7 ?
O9 K1 O9 83.38(3) 12 7 ?
O9 K1 O9 83.38(3) 2 7 ?
O9 K1 O9 83.38(3) 12 2 ?
O6 K2 O6 56.918(19) 12_565 8_655 ?
O6 K2 O6 56.918(19) 12_565 4_556 ?
O6 K2 O6 56.918(19) 8_655 4_556 ?
O6 K2 O9 88.19(2) 8_655 12_565 ?
O6 K2 O9 44.583(18) 4_556 4_556 ?
O6 K2 O9 88.19(2) 4_556 8_655 ?
O6 K2 O9 100.051(19) 12_565 8_655 ?
O6 K2 O9 132.58(2) 12_565 9 ?
O6 K2 O9 96.13(2) 4_556 5 ?
O6 K2 O9 143.02(2) 8_655 . ?
O6 K2 O9 88.19(2) 12_565 4_556 ?
O6 K2 O9 132.59(2) 4_556 . ?
O6 K2 O9 96.13(2) 8_655 9 ?
O6 K2 O9 44.583(18) 12_565 12_565 ?
O6 K2 O9 100.051(19) 8_655 4_556 ?
O6 K2 O9 100.051(19) 4_556 12_565 ?
O6 K2 O9 96.13(2) 12_565 . ?
O6 K2 O9 44.583(18) 8_655 8_655 ?
O6 K2 O9 143.02(2) 12_565 5 ?
O6 K2 O9 132.59(2) 8_655 5 ?
O6 K2 O9 143.02(2) 4_556 9 ?
O8 K2 O6 101.51(2) . 12_565 ?
O8 K2 O6 152.04(2) 9 4_556 ?
O8 K2 O6 97.30(2) 9 12_565 ?
O8 K2 O6 101.51(2) 9 8_655 ?
O8 K2 O6 101.51(2) 5 4_556 ?
O8 K2 O6 97.30(2) 5 8_655 ?
O8 K2 O6 152.04(2) 5 12_565 ?
O8 K2 O6 152.04(2) . 8_655 ?
O8 K2 O6 97.30(2) . 4_556 ?
O8 K2 O8 98.64(2) 9 5 ?
O8 K2 O8 98.64(2) 9 . ?
O8 K2 O8 98.64(2) 5 . ?
O8 K2 O9 53.349(19) 9 . ?
O8 K2 O9 85.97(2) 5 4_556 ?
O8 K2 O9 85.97(2) 9 8_655 ?
O8 K2 O9 46.378(17) . . ?
O8 K2 O9 157.16(2) . 8_655 ?
O8 K2 O9 58.525(17) 5 8_655 ?
O8 K2 O9 157.16(2) 9 4_556 ?
O8 K2 O9 111.82(3) . 9 ?
O8 K2 O9 58.525(17) 9 12_565 ?
O8 K2 O9 111.82(3) 5 . ?
O8 K2 O9 46.379(17) 9 9 ?
O8 K2 O9 53.350(19) 5 9 ?
O8 K2 O9 58.526(17) . 4_556 ?
O8 K2 O9 111.82(3) 9 5 ?
O8 K2 O9 157.16(2) 5 12_565 ?
O8 K2 O9 46.379(17) 5 5 ?
O8 K2 O9 53.350(19) . 5 ?
O8 K2 O9 85.97(2) . 12_565 ?
O9 K2 O9 56.31(3) 9 8_655 ?
O9 K2 O9 104.126(4) 9 12_565 ?
O9 K2 O9 114.994(10) 8_655 4_556 ?
O9 K2 O9 104.126(4) 5 8_655 ?
O9 K2 O9 104.126(4) . 4_556 ?
O9 K2 O9 137.842(15) . 8_655 ?
O9 K2 O9 84.35(3) 9 . ?
O9 K2 O9 114.994(10) 12_565 8_655 ?
O9 K2 O9 56.31(3) 5 4_556 ?
O9 K2 O9 56.31(3) . 12_565 ?
O9 K2 O9 114.994(10) 12_565 4_556 ?
O9 K2 O9 84.35(3) 5 . ?
O9 K2 O9 137.843(15) 5 12_565 ?
O9 K2 O9 84.35(3) 9 5 ?
O9 K2 O9 137.843(15) 9 4_556 ?
K2 Mg5 K2 112.982(6) . 4_556 ?
K2 Mg5 K2 112.981(6) 3_645 . ?
K2 Mg5 K2 112.981(6) 3_645 4_556 ?
O8 Mg5 K2 117.02(2) . 3_645 ?
O8 Mg5 K2 129.86(2) . 4_556 ?
O8 Mg5 K2 129.86(2) 11_556 3_645 ?
O8 Mg5 K2 117.02(2) 8_645 4_556 ?
O8 Mg5 K2 129.86(2) 8_645 . ?
O8 Mg5 K2 48.79(2) 11_556 4_556 ?
O8 Mg5 K2 48.79(2) . . ?
O8 Mg5 K2 117.02(2) 11_556 . ?
O8 Mg5 K2 48.79(2) 8_645 3_645 ?
O8 Mg5 O8 93.75(4) . 11_556 ?
O8 Mg5 O8 93.75(4) 8_645 11_556 ?
O8 Mg5 O8 93.75(4) 8_645 . ?
O8 Mg5 O9 92.69(4) 8_645 5 ?
O8 Mg5 O9 92.69(4) . 4_556 ?
O8 Mg5 O9 92.69(4) 11_556 10_645 ?
O8 Mg5 O9 81.83(4) . 5 ?
O8 Mg5 O9 172.42(4) 11_556 5 ?
O8 Mg5 O9 81.83(4) 11_556 4_556 ?
O8 Mg5 O9 81.83(4) 8_645 10_645 ?
O8 Mg5 O9 172.42(4) . 10_645 ?
O8 Mg5 O9 172.42(4) 8_645 4_556 ?
O9 Mg5 K2 55.50(3) 10_645 3_645 ?
O9 Mg5 K2 57.70(3) 10_645 4_556 ?
O9 Mg5 K2 57.71(3) 4_556 . ?
O9 Mg5 K2 130.59(3) 4_556 3_645 ?
O9 Mg5 K2 130.59(3) 10_645 . ?
O9 Mg5 K2 55.50(3) 5 . ?
O9 Mg5 K2 57.70(3) 5 3_645 ?
O9 Mg5 K2 130.59(3) 5 4_556 ?
O9 Mg5 K2 55.50(3) 4_556 4_556 ?
O9 Mg5 O9 92.17(4) 5 10_645 ?
O9 Mg5 O9 92.17(4) 5 4_556 ?
O9 Mg5 O9 92.17(4) 10_645 4_556 ?
K1 Mg4 K1 114.808(5) 4_446 2_554 ?
K1 Mg4 K1 114.808(5) 4_446 . ?
K1 Mg4 K1 114.809(5) 2_554 . ?
K2 Mg4 K1 76.612(7) 4_456 2_554 ?
K2 Mg4 K1 76.612(7) 4_456 4_446 ?
K2 Mg4 K1 76.612(7) 4_456 . ?
O6 Mg4 K1 129.33(3) 7 2_554 ?
O6 Mg4 K1 129.33(3) 10_545 . ?
O6 Mg4 K1 65.29(3) . . ?
O6 Mg4 K1 50.98(2) 10_545 4_446 ?
O6 Mg4 K1 65.29(3) 7 4_446 ?
O6 Mg4 K1 50.98(2) 7 . ?
O6 Mg4 K1 50.98(2) . 2_554 ?
O6 Mg4 K1 65.29(3) 10_545 2_554 ?
O6 Mg4 K1 129.34(3) . 4_446 ?
O6 Mg4 K2 53.44(3) 10_545 4_456 ?
O6 Mg4 K2 53.44(3) . 4_456 ?
O6 Mg4 K2 53.44(3) 7 4_456 ?
O6 Mg4 O6 88.15(4) . 10_545 ?
O6 Mg4 O6 88.15(4) . 7 ?
O6 Mg4 O6 88.15(4) 10_545 7 ?
O6 Mg4 O7 88.88(4) 10_545 2_554 ?
O6 Mg4 O7 88.88(4) . 8_645 ?
O6 Mg4 O7 89.01(3) 7 8_645 ?
O6 Mg4 O7 175.95(4) . 9_545 ?
O6 Mg4 O7 89.01(3) . 2_554 ?
O6 Mg4 O7 89.01(3) 10_545 9_545 ?
O6 Mg4 O7 175.95(4) 7 2_554 ?
O6 Mg4 O7 88.88(4) 7 9_545 ?
O6 Mg4 O7 175.95(4) 10_545 8_645 ?
O7 Mg4 K1 129.93(2) 9_545 2_554 ?
O7 Mg4 K1 46.72(2) 8_645 . ?
O7 Mg4 K1 46.72(2) 9_545 4_446 ?
O7 Mg4 K1 114.649(19) 8_645 2_554 ?
O7 Mg4 K1 129.93(2) 2_554 . ?
O7 Mg4 K1 46.72(2) 2_554 2_554 ?
O7 Mg4 K1 114.649(19) 9_545 . ?
O7 Mg4 K1 129.93(2) 8_645 4_446 ?
O7 Mg4 K1 114.649(19) 2_554 4_446 ?
O7 Mg4 K2 122.52(2) 2_554 4_456 ?
O7 Mg4 K2 122.52(2) 9_545 4_456 ?
O7 Mg4 K2 122.52(2) 8_645 4_456 ?
O7 Mg4 O7 93.82(3) 8_645 2_554 ?
O7 Mg4 O7 93.82(3) 9_545 2_554 ?
O7 Mg4 O7 93.82(3) 9_545 8_645 ?
S3 O6 K1 94.97(4) . 2_554 ?
S3 O6 K2 91.80(4) . 4_456 ?
S3 O6 Mg4 165.99(6) . . ?
K1 O6 K2 102.81(3) 2_554 4_456 ?
Mg4 O6 K1 96.68(3) . 2_554 ?
Mg4 O6 K2 93.18(3) . 4_456 ?
S3 O7 K1 112.63(4) . . ?
S3 O7 K2 77.11(3) . 4_456 ?
S3 O7 Mg4 131.18(4) . 2 ?
K1 O7 K2 97.165(19) . 4_456 ?
Mg4 O7 K1 101.10(3) 2 . ?
Mg4 O7 K2 133.52(3) 2 4_456 ?
S3 O8 K2 108.26(4) . . ?
S3 O8 Mg5 148.91(6) . . ?
Mg5 O8 K2 98.74(3) . . ?
S3 O9 K1 89.03(4) . 2_554 ?
S3 O9 K2 97.43(5) . . ?
S3 O9 K2 84.73(4) . 4_456 ?
S3 O9 Mg5 152.49(6) . 4_456 ?
K1 O9 K2 95.65(3) 2_554 4_456 ?
K2 O9 K1 79.00(3) . 2_554 ?
K2 O9 K2 174.15(3) . 4_456 ?
Mg5 O9 K1 118.29(3) 4_456 2_554 ?
Mg5 O9 K2 91.35(3) 4_456 . ?
Mg5 O9 K2 89.14(3) 4_456 4_456 ?

loop_
_geom_bond_atom_site_label_1
_geom_bond_atom_site_label_2
_geom_bond_distance
_geom_bond_site_symmetry_2
_geom_bond_publ_flag
S3 K1 3.6632(4) . ?
S3 K1 3.4428(3) 2_554 ?
S3 K2 3.3859(2) 4_456 ?
S3 K2 3.6063(3) . ?
S3 O6 1.4626(6) . ?
S3 O7 1.4680(6) . ?
S3 O8 1.4605(6) . ?
S3 O9 1.4675(6) . ?
K1 O6 2.9926(9) 12 ?
K1 O6 2.9926(9) 7 ?
K1 O6 2.9926(9) 2 ?
K1 O7 2.8385(8) . ?
K1 O7 2.8385(8) 11_556 ?
K1 O7 2.8385(8) 8_645 ?
K1 O9 3.1393(9) 12 ?
K1 O9 3.1393(9) 2 ?
K1 O9 3.1393(9) 7 ?
K2 O6 3.0082(10) 8_655 ?
K2 O6 3.0082(10) 4_556 ?
K2 O6 3.0082(10) 12_565 ?
K2 O8 2.8714(9) 9 ?
K2 O8 2.8714(9) 5 ?
K2 O8 2.8714(9) . ?
K2 O9 3.1892(11) 8_655 ?
K2 O9 3.1892(11) 4_556 ?
K2 O9 3.1098(11) . ?
K2 O9 3.1098(11) 9 ?
K2 O9 3.1098(11) 5 ?
K2 O9 3.1892(11) 12_565 ?
Mg5 O8 2.0490(7) 11_556 ?
Mg5 O8 2.0490(7) 8_645 ?
Mg5 O8 2.0490(7) . ?
Mg5 O9 2.0635(7) 5 ?
Mg5 O9 2.0635(7) 10_645 ?
Mg5 O9 2.0635(7) 4_556 ?
Mg4 O6 2.0608(7) . ?
Mg4 O6 2.0608(6) 7 ?
Mg4 O6 2.0608(6) 10_545 ?
Mg4 O7 2.0764(7) 9_545 ?
Mg4 O7 2.0764(7) 2_554 ?
Mg4 O7 2.0764(7) 8_645 ?

loop_
_geom_torsion_atom_site_label_1
_geom_torsion_atom_site_label_2
_geom_torsion_atom_site_label_3
_geom_torsion_atom_site_label_4
_geom_torsion
_geom_torsion_site_symmetry_1
_geom_torsion_site_symmetry_2
_geom_torsion_site_symmetry_3
_geom_torsion_site_symmetry_4
_geom_torsion_publ_flag
K1 S3 O6 K1 -165.37(3) . . . 2_554 ?
K1 S3 O6 K2 -103.02(3) 2_554 . . 4_456 ?
K1 S3 O6 K2 91.60(2) . . . 4_456 ?
K1 S3 O6 Mg4 -19.2(2) . . . . ?
K1 S3 O6 Mg4 146.2(3) 2_554 . . . ?
K1 S3 O7 K1 81.82(13) 2_554 . . . ?
K1 S3 O7 K2 -10.66(12) 2_554 . . 4_456 ?
K1 S3 O7 K2 -92.48(3) . . . 4_456 ?
K1 S3 O7 Mg4 -148.25(7) 2_554 . . 2 ?
K1 S3 O7 Mg4 129.93(8) . . . 2 ?
K1 S3 O8 K2 66.34(3) 2_554 . . . ?
K1 S3 O8 K2 -163.70(2) . . . . ?
K1 S3 O8 Mg5 47.34(11) . . . . ?
K1 S3 O8 Mg5 -82.62(11) 2_554 . . . ?
K1 S3 O9 K1 -128.35(5) . . . 2_554 ?
K1 S3 O9 K2 152.87(5) . . . . ?
K1 S3 O9 K2 95.76(3) 2_554 . . 4_456 ?
K1 S3 O9 K2 -78.78(3) 2_554 . . . ?
K1 S3 O9 K2 -32.59(7) . . . 4_456 ?
K1 S3 O9 Mg5 173.65(17) 2_554 . . 4_456 ?
K1 S3 O9 Mg5 45.3(2) . . . 4_456 ?
K2 S3 O6 K1 -15.79(5) . . . 2_554 ?
K2 S3 O6 K1 103.02(3) 4_456 . . 2_554 ?
K2 S3 O6 K2 -118.81(2) . . . 4_456 ?
K2 S3 O6 Mg4 130.4(2) . . . . ?
K2 S3 O6 Mg4 -110.8(2) 4_456 . . . ?
K2 S3 O7 K1 92.48(3) 4_456 . . . ?
K2 S3 O7 K1 -139.427(18) . . . . ?
K2 S3 O7 K2 128.09(2) . . . 4_456 ?
K2 S3 O7 Mg4 -9.50(8) . . . 2 ?
K2 S3 O7 Mg4 -137.59(7) 4_456 . . 2 ?
K2 S3 O8 Mg5 -148.96(13) . . . . ?
K2 S3 O9 K1 -95.76(3) 4_456 . . 2_554 ?
K2 S3 O9 K1 78.78(3) . . . 2_554 ?
K2 S3 O9 K2 -174.54(3) 4_456 . . . ?
K2 S3 O9 K2 174.54(3) . . . 4_456 ?
K2 S3 O9 Mg5 77.89(15) 4_456 . . 4_456 ?
K2 S3 O9 Mg5 -107.57(15) . . . 4_456 ?
O6 S3 O7 K1 37.47(6) . . . . ?
O6 S3 O7 K2 -55.01(4) . . . 4_456 ?
O6 S3 O7 Mg4 167.40(6) . . . 2 ?
O6 S3 O8 K2 121.13(5) . . . . ?
O6 S3 O8 Mg5 -27.83(13) . . . . ?
O6 S3 O9 K1 -44.57(5) . . . 2_554 ?
O6 S3 O9 K2 -123.34(4) . . . . ?
O6 S3 O9 K2 51.19(4) . . . 4_456 ?
O6 S3 O9 Mg5 129.09(14) . . . 4_456 ?
O7 S3 O6 K1 167.44(4) . . . 2_554 ?
O7 S3 O6 K2 64.42(5) . . . 4_456 ?
O7 S3 O6 Mg4 -46.4(3) . . . . ?
O7 S3 O8 K2 -117.07(4) . . . . ?
O7 S3 O8 Mg5 93.97(11) . . . . ?
O7 S3 O9 K1 -163.56(3) . . . 2_554 ?
O7 S3 O9 K2 117.66(4) . . . . ?
O7 S3 O9 K2 -67.80(4) . . . 4_456 ?
O7 S3 O9 Mg5 10.09(17) . . . 4_456 ?
O8 S3 O6 K1 -69.91(5) . . . 2_554 ?
O8 S3 O6 K2 -172.93(4) . . . 4_456 ?
O8 S3 O6 Mg4 76.3(2) . . . . ?
O8 S3 O7 K1 -85.46(5) . . . . ?
O8 S3 O7 K2 -177.94(4) . . . 4_456 ?
O8 S3 O7 Mg4 44.47(8) . . . 2 ?
O8 S3 O9 K1 75.23(4) . . . 2_554 ?
O8 S3 O9 K2 170.99(4) . . . 4_456 ?
O8 S3 O9 K2 -3.55(5) . . . . ?
O8 S3 O9 Mg5 -111.12(15) . . . 4_456 ?
O9 S3 O6 K1 47.63(5) . . . 2_554 ?
O9 S3 O6 K2 -55.39(5) . . . 4_456 ?
O9 S3 O6 Mg4 -166.2(2) . . . . ?
O9 S3 O7 K1 155.12(5) . . . . ?
O9 S3 O7 K2 62.65(5) . . . 4_456 ?
O9 S3 O7 Mg4 -74.95(8) . . . 2 ?
O9 S3 O8 K2 4.01(5) . . . . ?
O9 S3 O8 Mg5 -144.95(11) . . . . ?

loop_
_exptl_oxdiff_crystal_face_indexfrac_h
_exptl_oxdiff_crystal_face_indexfrac_k
_exptl_oxdiff_crystal_face_indexfrac_l
_exptl_oxdiff_crystal_face_x
_exptl_oxdiff_crystal_face_y
_exptl_oxdiff_crystal_face_z
-6.0329 -11.3227 -5.5581 0.8505 0.4621 0.2512
11.5176 7.0453 -3.6353 -0.7275 -0.3952 0.5608
-8.9476 8.6488 -6.3788 -0.4702 0.8654 -0.1731
-7.2624 2.4404 11.7069 0.0548 -0.1010 -0.9934
8.6515 -3.9020 -10.2782 0.0295 -0.0542 0.9981
-2.2982 5.2396 -12.7663 -0.4084 0.7518 0.5177
6.7379 -7.7788 9.4709 0.4747 -0.8738 -0.1054
4.3596 11.2710 7.0346 -0.8046 -0.4371 -0.4019
8.2556 8.3159 7.6288 -0.6713 -0.7077 -0.2201
2.4671 13.2084 -3.8686 -0.9807 0.1749 0.0873
